data_7240390
loop_
_publ_author_name
'Lee, Jaegyeong'
'Yoon, Minyoung'
'Lee, Hyosun'
'Nayab, Saira'

_publ_section_title
;
 Stereoselective polymerization of methyl methacrylate and rac-lactide
 mediated by iminomethylpyridine based Cu(ii) complexes
;
_journal_issue 27
_journal_name_full 'RSC Advances'
_journal_page_first 16209
_journal_page_last 16220
_journal_paper_doi 10.1039/D0RA00805B
_journal_volume 10
_journal_year 2020
_chemical_formula_sum 'C10 H14 Cl2 Cu N2 O'
_chemical_formula_weight 312.67
_space_group_crystal_system monoclinic
_space_group_IT_number 14
_space_group_name_Hall '-P 2ybc'
_space_group_name_H-M_alt 'P 1 21/c 1'
_atom_sites_solution_hydrogens geom
_audit_creation_method SHELXL-2017/1
_audit_update_record
;
2020-04-11 deposited with the CCDC.	2020-04-17 downloaded from the CCDC.
;
_cell_angle_alpha 90
_cell_angle_beta 93.41(3)
_cell_angle_gamma 90
_cell_formula_units_Z 4
_cell_length_a 19.134(4)
_cell_length_b 8.7200(17)
_cell_length_c 7.4760(15)
_cell_measurement_reflns_used 32498
_cell_measurement_temperature 200(2)
_cell_measurement_theta_max 33.68
_cell_measurement_theta_min 0.35
_cell_volume 1245.2(4)
_computing_cell_refinement HKL3000sm
_computing_data_collection 'PAL BL2D-SMDC Program'
_computing_data_reduction HKL3000sm
_computing_molecular_graphics ORTEP
_computing_publication_material WinGX
_computing_structure_refinement 'SHELXL-2018/3 (Sheldrick, 2018)'
_computing_structure_solution 'SHELXT 2018/2 (Sheldrick, 2018)'
_diffrn_ambient_temperature 200(2)
_diffrn_measured_fraction_theta_full 0.968
_diffrn_measured_fraction_theta_max 0.946
_diffrn_measurement_device_type 'Rayonix MX225HS CCD area detector'
_diffrn_measurement_method 'omega scan'
_diffrn_radiation_type synchrotron
_diffrn_radiation_wavelength 0.610
_diffrn_reflns_av_R_equivalents 0.0596
_diffrn_reflns_av_unetI/netI 0.0434
_diffrn_reflns_Laue_measured_fraction_full 0.968
_diffrn_reflns_Laue_measured_fraction_max 0.946
_diffrn_reflns_limit_h_max 29
_diffrn_reflns_limit_h_min -29
_diffrn_reflns_limit_k_max 14
_diffrn_reflns_limit_k_min -14
_diffrn_reflns_limit_l_max 12
_diffrn_reflns_limit_l_min -12
_diffrn_reflns_number 19721
_diffrn_reflns_point_group_measured_fraction_full 0.968
_diffrn_reflns_point_group_measured_fraction_max 0.946
_diffrn_reflns_theta_full 21.469
_diffrn_reflns_theta_max 29.999
_diffrn_reflns_theta_min 2.204
_diffrn_source 'PLSII 2D bending magnet'
_exptl_absorpt_coefficient_mu 1.415
_exptl_absorpt_correction_T_max 1.000
_exptl_absorpt_correction_T_min 0.931
_exptl_absorpt_correction_type empirical
_exptl_absorpt_process_details 'HKL3000 Scalepack'
_exptl_crystal_colour green
_exptl_crystal_density_diffrn 1.668
_exptl_crystal_description block
_exptl_crystal_F_000 636
_exptl_crystal_size_max 0.070
_exptl_crystal_size_mid 0.060
_exptl_crystal_size_min 0.035
_refine_diff_density_max 0.813
_refine_diff_density_min -1.418
_refine_diff_density_rms 0.151
_refine_ls_extinction_method none
_refine_ls_goodness_of_fit_ref 1.101
_refine_ls_hydrogen_treatment constr
_refine_ls_matrix_type full
_refine_ls_number_parameters 146
_refine_ls_number_reflns 5437
_refine_ls_number_restraints 0
_refine_ls_restrained_S_all 1.101
_refine_ls_R_factor_all 0.0449
_refine_ls_R_factor_gt 0.0418
_refine_ls_shift/su_max 0.001
_refine_ls_shift/su_mean 0.000
_refine_ls_structure_factor_coef Fsqd
_refine_ls_weighting_details 'w=1/[\s^2^(Fo^2^)+(0.0681P)^2^+0.4729P] where P=(Fo^2^+2Fc^2^)/3'
_refine_ls_weighting_scheme calc
_refine_ls_wR_factor_gt 0.1191
_refine_ls_wR_factor_ref 0.1215
_reflns_Friedel_coverage 0.000
_reflns_number_gt 4893
_reflns_number_total 5437
_reflns_threshold_expression 'I > 2\s(I)'
_cod_data_source_file d0ra00805b2.cif
_cod_data_source_block tt_a
_cod_depositor_comments 'Adding full bibliography for 7240388--7240391.cif.'
_cod_original_sg_symbol_H-M 'P 21/c'
_cod_database_code 7240390
_shelx_shelxl_version_number 2017/1
_shelx_space_group_comment
;
The symmetry employed for this shelxl refinement is uniquely defined
by the following loop, which should always be used as a source of
symmetry information in preference to the above space-group names.
They are only intended as comments.
;
_shelx_estimated_absorpt_t_min 0.907
_shelx_estimated_absorpt_t_max 0.952

loop_
_space_group_symop_operation_xyz
'x, y, z'
'-x, y+1/2, -z+1/2'
'-x, -y, -z'
'x, -y-1/2, z-1/2'

loop_
_atom_site_label
_atom_site_type_symbol
_atom_site_fract_x
_atom_site_fract_y
_atom_site_fract_z
_atom_site_U_iso_or_equiv
_atom_site_adp_type
_atom_site_occupancy
_atom_site_site_symmetry_order
_atom_site_calc_flag
_atom_site_refinement_flags_posn
_atom_site_refinement_flags_adp
_atom_site_refinement_flags_occupancy
_atom_site_disorder_assembly
_atom_site_disorder_group
Cu1 Cu 0.20012(2) 0.68099(2) 0.55169(2) 0.02092(7) Uani 1 1 d . . . . .
Cl1 Cl 0.12598(2) 0.83741(4) 0.39101(5) 0.02711(9) Uani 1 1 d . . . . .
Cl2 Cl 0.26246(2) 0.87680(4) 0.67923(5) 0.02690(9) Uani 1 1 d . . . . .
N1 N 0.14386(7) 0.49040(12) 0.48025(15) 0.01911(19) Uani 1 1 d . . . . .
N2 N 0.26787(7) 0.51448(14) 0.64701(16) 0.0209(2) Uani 1 1 d . . . . .
O1 O 0.49631(7) 0.51743(17) 0.75347(19) 0.0342(3) Uani 1 1 d . . . . .
C1 C 0.08019(8) 0.48278(15) 0.3966(2) 0.0240(3) Uani 1 1 d . . . . .
H1 H 0.058107 0.574991 0.355886 0.029 Uiso 1 1 calc R U . . .
C2 C 0.04512(9) 0.34396(17) 0.3672(2) 0.0273(3) Uani 1 1 d . . . . .
H2 H -0.000605 0.342033 0.310285 0.033 Uiso 1 1 calc R U . . .
C3 C 0.07786(10) 0.20939(17) 0.4221(2) 0.0290(3) Uani 1 1 d . . . . .
H3 H 0.054890 0.113651 0.403303 0.035 Uiso 1 1 calc R U . . .
C4 C 0.14477(9) 0.21540(16) 0.5052(2) 0.0261(3) Uani 1 1 d . . . . .
H4 H 0.168806 0.124243 0.541597 0.031 Uiso 1 1 calc R U . . .
C5 C 0.17542(8) 0.35789(15) 0.53349(18) 0.0201(2) Uani 1 1 d . . . . .
C6 C 0.24456(8) 0.37852(16) 0.62459(19) 0.0230(2) Uani 1 1 d . . . . .
H6 H 0.271442 0.292637 0.666043 0.028 Uiso 1 1 calc R U . . .
C7 C 0.33793(8) 0.53668(18) 0.73384(19) 0.0240(2) Uani 1 1 d . . . . .
H7A H 0.354414 0.439737 0.790914 0.029 Uiso 1 1 calc R U . . .
H7B H 0.336091 0.615901 0.828293 0.029 Uiso 1 1 calc R U . . .
C8 C 0.38844(9) 0.5863(2) 0.5956(2) 0.0300(3) Uani 1 1 d . . . . .
H8A H 0.396996 0.498639 0.515663 0.036 Uiso 1 1 calc R U . . .
H8B H 0.366520 0.669265 0.521180 0.036 Uiso 1 1 calc R U . . .
C9 C 0.45764(10) 0.6425(2) 0.6782(3) 0.0316(3) Uani 1 1 d . . . . .
H9A H 0.484573 0.692670 0.585446 0.038 Uiso 1 1 calc R U . . .
H9B H 0.449418 0.718996 0.772488 0.038 Uiso 1 1 calc R U . . .
C10 C 0.56048(11) 0.5667(3) 0.8387(3) 0.0402(4) Uani 1 1 d . . . . .
H10A H 0.584613 0.634490 0.757946 0.060 Uiso 1 1 calc R U . . .
H10B H 0.589981 0.477388 0.868567 0.060 Uiso 1 1 calc R U . . .
H10C H 0.551240 0.622436 0.948710 0.060 Uiso 1 1 calc R U . . .

loop_
_atom_site_aniso_label
_atom_site_aniso_U_11
_atom_site_aniso_U_22
_atom_site_aniso_U_33
_atom_site_aniso_U_23
_atom_site_aniso_U_13
_atom_site_aniso_U_12
Cu1 0.02494(12) 0.00950(8) 0.02734(10) -0.00049(5) -0.00670(7) 0.00003(5)
Cl1 0.0348(2) 0.01055(12) 0.03450(18) 0.00101(10) -0.01006(14) 0.00276(11)
Cl2 0.02974(19) 0.01792(15) 0.03247(17) -0.00608(11) -0.00296(13) -0.00455(12)
N1 0.0255(5) 0.0099(4) 0.0215(4) -0.0009(3) -0.0020(4) 0.0013(4)
N2 0.0256(6) 0.0175(5) 0.0192(4) 0.0006(4) -0.0031(4) 0.0018(4)
O1 0.0315(6) 0.0310(6) 0.0390(6) 0.0031(5) -0.0084(5) 0.0042(5)
C1 0.0264(7) 0.0133(5) 0.0312(6) -0.0033(4) -0.0060(5) 0.0013(4)
C2 0.0299(8) 0.0161(5) 0.0351(7) -0.0059(5) -0.0052(5) -0.0027(5)
C3 0.0374(8) 0.0133(5) 0.0358(7) -0.0049(5) -0.0015(6) -0.0037(5)
C4 0.0379(8) 0.0101(5) 0.0299(6) -0.0015(4) -0.0011(5) 0.0002(5)
C5 0.0283(7) 0.0105(4) 0.0212(5) -0.0002(4) -0.0002(4) 0.0012(4)
C6 0.0294(7) 0.0157(5) 0.0233(5) 0.0022(4) -0.0035(4) 0.0037(4)
C7 0.0264(7) 0.0249(6) 0.0199(5) 0.0012(4) -0.0047(4) 0.0012(5)
C8 0.0272(7) 0.0412(9) 0.0212(6) 0.0039(6) -0.0020(5) 0.0027(6)
C9 0.0302(8) 0.0285(7) 0.0359(8) 0.0079(6) -0.0009(6) -0.0005(6)
C10 0.0304(9) 0.0572(13) 0.0319(8) -0.0109(8) -0.0066(6) 0.0075(8)

loop_
_atom_type_symbol
_atom_type_description
_atom_type_scat_dispersion_real
_atom_type_scat_dispersion_imag
_atom_type_scat_source
C C 0.0021 0.0012 'International Tables Vol C Tables 4.2.6.8 and 6.1.1.4'
H H 0.0000 0.0000 'International Tables Vol C Tables 4.2.6.8 and 6.1.1.4'
N N 0.0044 0.0024 'International Tables Vol C Tables 4.2.6.8 and 6.1.1.4'
O O 0.0078 0.0044 'International Tables Vol C Tables 4.2.6.8 and 6.1.1.4'
Cl Cl 0.1177 0.1185 'International Tables Vol C Tables 4.2.6.8 and 6.1.1.4'
Cu Cu 0.3370 0.9703 'International Tables Vol C Tables 4.2.6.8 and 6.1.1.4'

loop_
_geom_angle_atom_site_label_1
_geom_angle_atom_site_label_2
_geom_angle_atom_site_label_3
_geom_angle
_geom_angle_site_symmetry_1
_geom_angle_site_symmetry_3
_geom_angle_publ_flag
N1 Cu1 N2 79.99(5) . . ?
N1 Cu1 Cl2 170.20(3) . . ?
N2 Cu1 Cl2 94.68(4) . . ?
N1 Cu1 Cl1 92.74(4) . . ?
N2 Cu1 Cl1 167.83(4) . . ?
Cl2 Cu1 Cl1 93.85(2) . . ?
C1 N1 C5 118.26(12) . . ?
C1 N1 Cu1 128.06(9) . . ?
C5 N1 Cu1 113.61(10) . . ?
C6 N2 C7 118.97(13) . . ?
C6 N2 Cu1 113.88(11) . . ?
C7 N2 Cu1 127.14(10) . . ?
C9 O1 C10 111.33(17) . . ?
N1 C1 C2 122.21(13) . . ?
C3 C2 C1 119.01(16) . . ?
C2 C3 C4 119.35(14) . . ?
C5 C4 C3 118.19(14) . . ?
N1 C5 C4 122.95(14) . . ?
N1 C5 C6 114.05(12) . . ?
C4 C5 C6 122.99(13) . . ?
N2 C6 C5 118.39(12) . . ?
N2 C7 C8 109.75(12) . . ?
C9 C8 C7 113.08(13) . . ?
O1 C9 C8 109.75(16) . . ?

loop_
_geom_bond_atom_site_label_1
_geom_bond_atom_site_label_2
_geom_bond_distance
_geom_bond_site_symmetry_2
_geom_bond_publ_flag
Cu1 N1 2.0342(12) . ?
Cu1 N2 2.0461(13) . ?
Cu1 Cl2 2.2609(5) . ?
Cu1 Cl1 2.2613(6) . ?
N1 C1 1.337(2) . ?
N1 C5 1.3526(17) . ?
N2 C6 1.2742(18) . ?
N2 C7 1.467(2) . ?
O1 C9 1.416(2) . ?
O1 C10 1.416(3) . ?
C1 C2 1.395(2) . ?
C2 C3 1.381(2) . ?
C3 C4 1.390(2) . ?
C4 C5 1.385(2) . ?
C5 C6 1.463(2) . ?
C7 C8 1.520(2) . ?
C8 C9 1.509(3) . ?
